data_7014904
loop_
_publ_author_name
'Crimmin, Mark R.'
'Colby, Denise A.'
'Ellman, Jonathan A.'
'Bergman, Robert G.'

_publ_section_title
;
 Synthesis and coordination chemistry of tri-substituted
 benzamidrazones.
;
_journal_issue 2
_journal_name_full 'Dalton transactions (Cambridge, England : 2003)'
_journal_page_first 514
_journal_page_last 522
_journal_paper_doi 10.1039/c0dt01267j
_journal_volume 40
_journal_year 2011
_chemical_formula_sum 'C21 H29 Cl4 N3 Ru'
_chemical_formula_weight 566.34
_chemical_name_systematic
;
?
;
_space_group_IT_number 19
_symmetry_cell_setting orthorhombic
_symmetry_space_group_name_Hall 'P 2ac 2ab'
_symmetry_space_group_name_H-M 'P 21 21 21'
_atom_sites_solution_hydrogens geom
_atom_sites_solution_primary direct
_atom_sites_solution_secondary difmap
_audit_creation_method SHELXL-97
_cell_angle_alpha 90.00
_cell_angle_beta 90.00
_cell_angle_gamma 90.00
_cell_formula_units_Z 4
_cell_length_a 10.3261(7)
_cell_length_b 13.8183(9)
_cell_length_c 17.4025(12)
_cell_measurement_reflns_used 7277
_cell_measurement_temperature 150(2)
_cell_measurement_theta_max 25.16
_cell_measurement_theta_min 2.29
_cell_volume 2483.1(3)
_computing_cell_refinement 'Bruker SAINT'
_computing_data_collection 'Bruker APEX2'
_computing_data_reduction 'Bruker SAINT'
_computing_molecular_graphics 'Bruker SHELXTL'
_computing_publication_material 'Bruker SHELXTL'
_computing_structure_refinement 'SHELXL-97 (Sheldrick, 2008)'
_computing_structure_solution 'SHELXS-97 (Sheldrick, 2008)'
_diffrn_ambient_temperature 150(2)
_diffrn_detector_area_resol_mean 0.833
_diffrn_measured_fraction_theta_full 0.999
_diffrn_measured_fraction_theta_max 0.999
_diffrn_measurement_device_type 'Bruker APEX-II CCD'
_diffrn_measurement_method '\f and \w scans'
_diffrn_radiation_monochromator graphite
_diffrn_radiation_source 'fine-focus sealed tube'
_diffrn_radiation_type MoK\a
_diffrn_radiation_wavelength 0.71073
_diffrn_reflns_av_R_equivalents 0.0549
_diffrn_reflns_av_sigmaI/netI 0.0518
_diffrn_reflns_limit_h_max 12
_diffrn_reflns_limit_h_min -12
_diffrn_reflns_limit_k_max 16
_diffrn_reflns_limit_k_min -16
_diffrn_reflns_limit_l_max 20
_diffrn_reflns_limit_l_min -20
_diffrn_reflns_number 18334
_diffrn_reflns_theta_full 25.38
_diffrn_reflns_theta_max 25.38
_diffrn_reflns_theta_min 1.88
_exptl_absorpt_coefficient_mu 1.075
_exptl_absorpt_correction_T_max 0.9685
_exptl_absorpt_correction_T_min 0.7825
_exptl_absorpt_correction_type multi-scan
_exptl_absorpt_process_details SADABS
_exptl_crystal_colour orange
_exptl_crystal_density_diffrn 1.515
_exptl_crystal_density_method 'not measured'
_exptl_crystal_description needle
_exptl_crystal_F_000 1152
_exptl_crystal_size_max 0.24
_exptl_crystal_size_mid 0.08
_exptl_crystal_size_min 0.03
_refine_diff_density_max 1.307
_refine_diff_density_min -1.113
_refine_diff_density_rms 0.099
_refine_ls_abs_structure_details 'Flack H D (1983), Acta Cryst. A39, 876-881'
_refine_ls_abs_structure_Flack 0.00(6)
_refine_ls_extinction_method none
_refine_ls_goodness_of_fit_ref 1.083
_refine_ls_hydrogen_treatment constr
_refine_ls_matrix_type full
_refine_ls_number_parameters 274
_refine_ls_number_reflns 4566
_refine_ls_number_restraints 4
_refine_ls_restrained_S_all 1.084
_refine_ls_R_factor_all 0.0632
_refine_ls_R_factor_gt 0.0510
_refine_ls_shift/su_max 0.000
_refine_ls_shift/su_mean 0.000
_refine_ls_structure_factor_coef Fsqd
_refine_ls_weighting_details 'calc w=1/[\s^2^(Fo^2^)+(0.0432P)^2^+5.1811P] where P=(Fo^2^+2Fc^2^)/3'
_refine_ls_weighting_scheme calc
_refine_ls_wR_factor_gt 0.1077
_refine_ls_wR_factor_ref 0.1151
_reflns_number_gt 3934
_reflns_number_total 4566
_reflns_threshold_expression >2sigma(I)
_cod_data_source_file C0DT01267J.TXT
_cod_data_source_block shelxl
_cod_depositor_comments
;
The following automatic conversions were performed:
'_symmetry_cell_setting' value 'Orthorhombic' changed to 'orthorhombic'
according to '/home/saulius/struct/CIF-dictionaries/cif_core.dic'
dictionary named 'cif_core.dic' version 2.4.1 from 2010-06-29.

Automatic conversion script
Id: cif_fix_enum 1555 2011-01-17 13:19:09Z saulius 
;
_cod_original_sg_symbol_H-M P2(1)2(1)2(1)
_cod_database_code 7014904

loop_
_symmetry_equiv_pos_as_xyz
'x, y, z'
'-x+1/2, -y, z+1/2'
'-x, y+1/2, -z+1/2'
'x+1/2, -y+1/2, -z'

loop_
_atom_site_label
_atom_site_type_symbol
_atom_site_fract_x
_atom_site_fract_y
_atom_site_fract_z
_atom_site_U_iso_or_equiv
_atom_site_adp_type
_atom_site_occupancy
_atom_site_symmetry_multiplicity
_atom_site_calc_flag
_atom_site_refinement_flags
_atom_site_disorder_assembly
_atom_site_disorder_group
Ru1 Ru 1.37534(6) 0.45693(3) -0.20333(3) 0.03338(15) Uani 1 1 d . . .
Cl1 Cl 1.3882(3) 0.33439(13) -0.30185(11) 0.0611(6) Uani 1 1 d . . .
Cl2 Cl 1.61546(18) 0.14562(11) -0.02610(9) 0.0358(4) Uani 1 1 d . . .
Cl3 Cl 1.3831(3) 0.91724(19) 0.08369(14) 0.0731(10) Uani 0.876(6) 1 d P . .
Cl4 Cl 1.2460(3) 1.0085(2) -0.04190(17) 0.0711(10) Uani 0.901(6) 1 d P . .
Cl5 Cl 1.4674(7) 0.9171(4) -0.0654(4) 0.027(2) Uani 0.224(6) 1 d P . .
N1 N 1.4276(5) 0.3417(4) -0.1237(3) 0.0307(13) Uani 1 1 d . . .
N2 N 1.5523(5) 0.3060(4) -0.1488(3) 0.0315(13) Uani 1 1 d . . .
H2A H 1.5774 0.2461 -0.1401 0.038 Uiso 1 1 calc R . .
N3 N 1.5765(5) 0.4499(4) -0.2097(3) 0.0384(13) Uani 1 1 d . . .
C1 C 1.2594(9) 0.6907(6) -0.0212(5) 0.056(2) Uani 1 1 d . . .
H1A H 1.1726 0.6620 -0.0222 0.085 Uiso 1 1 calc R . .
H1B H 1.2614 0.7479 -0.0544 0.085 Uiso 1 1 calc R . .
H1C H 1.2809 0.7096 0.0316 0.085 Uiso 1 1 calc R . .
C2 C 1.4962(7) 0.6520(6) -0.0505(5) 0.0468(19) Uani 1 1 d . . .
H2B H 1.5544 0.6011 -0.0690 0.070 Uiso 1 1 calc R . .
H2C H 1.5210 0.6706 0.0018 0.070 Uiso 1 1 calc R . .
H2D H 1.5024 0.7085 -0.0843 0.070 Uiso 1 1 calc R . .
C3 C 1.3599(9) 0.6153(4) -0.0503(4) 0.0425(18) Uani 1 1 d . . .
H3A H 1.3569 0.5591 -0.0141 0.051 Uiso 1 1 calc R . .
C4 C 1.3176(7) 0.5790(5) -0.1268(4) 0.0342(16) Uani 1 1 d D . .
C5 C 1.2138(6) 0.5087(4) -0.1343(4) 0.0340(16) Uani 1 1 d D . .
H5A H 1.1896 0.4704 -0.0877 0.041 Uiso 1 1 calc R . .
C6 C 1.1616(7) 0.4805(5) -0.2041(4) 0.0435(17) Uani 1 1 d D . .
H6A H 1.1021 0.4235 -0.2062 0.052 Uiso 1 1 calc R . .
C7 C 1.2118(7) 0.5186(5) -0.2724(4) 0.0420(19) Uani 1 1 d D . .
C8 C 1.1581(8) 0.4875(5) -0.3517(4) 0.052(2) Uani 1 1 d . . .
H8A H 1.0861 0.5300 -0.3661 0.078 Uiso 1 1 calc R . .
H8B H 1.1274 0.4205 -0.3489 0.078 Uiso 1 1 calc R . .
H8C H 1.2268 0.4924 -0.3904 0.078 Uiso 1 1 calc R . .
C9 C 1.3184(7) 0.5851(4) -0.2689(4) 0.0320(16) Uani 1 1 d D . .
H9A H 1.3662 0.6010 -0.3172 0.038 Uiso 1 1 calc R . .
C10 C 1.3690(8) 0.6151(4) -0.1991(4) 0.0352(14) Uani 1 1 d D . .
H10A H 1.4523 0.6520 -0.1987 0.042 Uiso 1 1 calc R . .
C11 C 1.3361(6) 0.2590(4) -0.1254(4) 0.0343(16) Uani 1 1 d . . .
H11A H 1.3644 0.2097 -0.0885 0.051 Uiso 1 1 calc R . .
H11B H 1.3344 0.2311 -0.1771 0.051 Uiso 1 1 calc R . .
H11C H 1.2492 0.2816 -0.1116 0.051 Uiso 1 1 calc R . .
C12 C 1.4458(7) 0.3731(5) -0.0428(3) 0.0332(15) Uani 1 1 d . . .
H12A H 1.4689 0.3171 -0.0111 0.050 Uiso 1 1 calc R . .
H12B H 1.3652 0.4018 -0.0237 0.050 Uiso 1 1 calc R . .
H12C H 1.5154 0.4213 -0.0403 0.050 Uiso 1 1 calc R . .
C13 C 1.6552(8) 0.5240(4) -0.2490(4) 0.050(2) Uani 1 1 d . . .
H13A H 1.7470 0.5069 -0.2451 0.074 Uiso 1 1 calc R . .
H13B H 1.6407 0.5871 -0.2247 0.074 Uiso 1 1 calc R . .
H13C H 1.6301 0.5274 -0.3032 0.074 Uiso 1 1 calc R . .
C14 C 1.6272(7) 0.3696(4) -0.1860(3) 0.0302(13) Uani 1 1 d . . .
C15 C 1.7619(6) 0.3325(4) -0.2021(4) 0.0331(14) Uani 1 1 d . . .
C16 C 1.8424(7) 0.3032(5) -0.1423(4) 0.0373(17) Uani 1 1 d . . .
H16A H 1.8165 0.3113 -0.0903 0.045 Uiso 1 1 calc R . .
C17 C 1.9621(7) 0.2617(6) -0.1603(4) 0.0418(18) Uani 1 1 d . . .
H17A H 2.0191 0.2434 -0.1200 0.050 Uiso 1 1 calc R . .
C18 C 1.9986(7) 0.2472(6) -0.2348(5) 0.0435(18) Uani 1 1 d . . .
H18A H 2.0789 0.2167 -0.2459 0.052 Uiso 1 1 calc R . .
C19 C 1.9195(7) 0.2764(5) -0.2933(5) 0.0443(18) Uani 1 1 d . . .
H19A H 1.9461 0.2672 -0.3451 0.053 Uiso 1 1 calc R . .
C20 C 1.8022(7) 0.3188(5) -0.2783(4) 0.0396(18) Uani 1 1 d . . .
H20A H 1.7481 0.3389 -0.3195 0.048 Uiso 1 1 calc R . .
C21 C 1.3998(8) 0.9633(8) -0.0114(6) 0.083(3) Uani 1 1 d . . .

loop_
_atom_site_aniso_label
_atom_site_aniso_U_11
_atom_site_aniso_U_22
_atom_site_aniso_U_33
_atom_site_aniso_U_23
_atom_site_aniso_U_13
_atom_site_aniso_U_12
Ru1 0.0516(3) 0.0218(2) 0.0268(2) 0.0032(2) 0.0098(3) 0.0082(3)
Cl1 0.0996(16) 0.0509(10) 0.0327(9) -0.0137(8) -0.0125(13) 0.0404(12)
Cl2 0.0361(9) 0.0366(8) 0.0348(8) 0.0090(6) -0.0023(8) 0.0012(8)
Cl3 0.087(2) 0.0726(17) 0.0596(16) 0.0054(12) -0.0211(17) -0.0166(17)
Cl4 0.0546(14) 0.086(2) 0.0721(17) 0.0292(14) 0.0081(12) -0.0119(12)
Cl5 0.032(4) 0.018(3) 0.031(4) -0.007(3) 0.008(3) 0.004(3)
N1 0.035(3) 0.026(3) 0.031(3) 0.004(2) 0.003(2) 0.002(2)
N2 0.036(3) 0.022(3) 0.036(3) -0.001(2) 0.008(3) 0.005(2)
N3 0.052(3) 0.028(3) 0.035(3) 0.004(3) 0.017(3) 0.006(2)
C1 0.075(6) 0.058(6) 0.037(5) -0.009(4) 0.003(4) 0.014(5)
C2 0.047(5) 0.048(5) 0.045(5) 0.004(4) -0.003(4) -0.006(4)
C3 0.075(6) 0.026(3) 0.027(3) -0.005(3) -0.006(4) 0.002(4)
C4 0.052(4) 0.029(3) 0.022(3) -0.006(3) 0.004(3) 0.014(3)
C5 0.038(4) 0.022(3) 0.043(4) 0.003(3) 0.003(3) 0.005(3)
C6 0.048(4) 0.036(4) 0.047(4) 0.001(4) 0.010(4) 0.002(3)
C7 0.053(5) 0.032(4) 0.041(4) -0.004(3) 0.003(3) 0.015(3)
C8 0.062(6) 0.042(4) 0.053(5) -0.002(3) -0.016(4) 0.002(4)
C9 0.049(4) 0.020(3) 0.027(3) 0.002(3) -0.001(3) 0.003(3)
C10 0.053(4) 0.020(3) 0.032(3) -0.004(3) -0.001(4) 0.007(3)
C11 0.037(4) 0.019(3) 0.047(4) 0.001(3) 0.002(3) 0.001(3)
C12 0.045(4) 0.032(4) 0.023(3) -0.001(3) 0.003(3) -0.005(3)
C13 0.072(6) 0.026(4) 0.051(4) 0.013(3) 0.032(4) -0.005(3)
C14 0.044(4) 0.022(3) 0.024(3) 0.003(2) 0.004(3) -0.002(3)
C15 0.040(4) 0.022(3) 0.037(4) 0.002(3) 0.005(4) -0.003(3)
C16 0.039(5) 0.040(4) 0.032(4) -0.004(3) 0.008(3) -0.009(3)
C17 0.033(4) 0.049(5) 0.044(5) 0.000(4) 0.001(3) -0.005(4)
C18 0.028(4) 0.048(4) 0.054(5) -0.003(4) 0.008(4) -0.006(3)
C19 0.045(4) 0.041(4) 0.047(4) -0.009(4) 0.018(4) -0.005(3)
C20 0.047(4) 0.032(4) 0.040(5) -0.001(3) 0.001(3) -0.001(3)
C21 0.048(5) 0.096(7) 0.106(8) 0.047(7) -0.005(5) -0.016(6)

loop_
_atom_type_symbol
_atom_type_description
_atom_type_scat_dispersion_real
_atom_type_scat_dispersion_imag
_atom_type_scat_source
C C 0.0033 0.0016 'International Tables Vol C Tables 4.2.6.8 and 6.1.1.4'
H H 0.0000 0.0000 'International Tables Vol C Tables 4.2.6.8 and 6.1.1.4'
N N 0.0061 0.0033 'International Tables Vol C Tables 4.2.6.8 and 6.1.1.4'
Cl Cl 0.1484 0.1585 'International Tables Vol C Tables 4.2.6.8 and 6.1.1.4'
Ru Ru -1.2594 0.8363 'International Tables Vol C Tables 4.2.6.8 and 6.1.1.4'

loop_
_geom_angle_atom_site_label_1
_geom_angle_atom_site_label_2
_geom_angle_atom_site_label_3
_geom_angle
_geom_angle_site_symmetry_1
_geom_angle_site_symmetry_3
_geom_angle_publ_flag
N3 Ru1 C5 144.0(2) . . ?
N3 Ru1 N1 75.7(2) . . ?
C5 Ru1 N1 94.5(2) . . ?
N3 Ru1 C9 106.2(2) . . ?
C5 Ru1 C9 79.4(3) . . ?
N1 Ru1 C9 172.0(2) . . ?
N3 Ru1 C10 94.5(3) . . ?
C5 Ru1 C10 68.3(3) . . ?
N1 Ru1 C10 135.8(2) . . ?
C9 Ru1 C10 36.9(2) . . ?
N3 Ru1 C4 109.5(2) . . ?
C5 Ru1 C4 38.5(2) . . ?
N1 Ru1 C4 103.9(2) . . ?
C9 Ru1 C4 68.1(2) . . ?
C10 Ru1 C4 38.4(2) . . ?
N3 Ru1 C6 173.3(2) . . ?
C5 Ru1 C6 36.6(3) . . ?
N1 Ru1 C6 110.8(2) . . ?
C9 Ru1 C6 67.2(3) . . ?
C10 Ru1 C6 79.9(3) . . ?
C4 Ru1 C6 68.2(3) . . ?
N3 Ru1 C7 137.8(2) . . ?
C5 Ru1 C7 66.0(2) . . ?
N1 Ru1 C7 143.7(2) . . ?
C9 Ru1 C7 37.8(3) . . ?
C10 Ru1 C7 67.4(3) . . ?
C4 Ru1 C7 80.3(3) . . ?
C6 Ru1 C7 36.5(3) . . ?
N3 Ru1 Cl1 82.82(17) . . ?
C5 Ru1 Cl1 131.65(19) . . ?
N1 Ru1 Cl1 85.71(15) . . ?
C9 Ru1 Cl1 102.26(17) . . ?
C10 Ru1 Cl1 136.58(18) . . ?
C4 Ru1 Cl1 165.80(19) . . ?
C6 Ru1 Cl1 98.8(2) . . ?
C7 Ru1 Cl1 85.82(18) . . ?
N2 N1 C11 107.4(5) . . ?
N2 N1 C12 105.8(5) . . ?
C11 N1 C12 108.9(5) . . ?
N2 N1 Ru1 106.1(3) . . ?
C11 N1 Ru1 113.2(4) . . ?
C12 N1 Ru1 114.8(4) . . ?
C14 N2 N1 115.9(5) . . ?
C14 N2 H2A 122.0 . . ?
N1 N2 H2A 122.0 . . ?
C14 N3 C13 121.4(6) . . ?
C14 N3 Ru1 115.2(5) . . ?
C13 N3 Ru1 122.8(4) . . ?
C3 C1 H1A 109.5 . . ?
C3 C1 H1B 109.5 . . ?
H1A C1 H1B 109.5 . . ?
C3 C1 H1C 109.5 . . ?
H1A C1 H1C 109.5 . . ?
H1B C1 H1C 109.5 . . ?
C3 C2 H2B 109.5 . . ?
C3 C2 H2C 109.5 . . ?
H2B C2 H2C 109.5 . . ?
C3 C2 H2D 109.5 . . ?
H2B C2 H2D 109.5 . . ?
H2C C2 H2D 109.5 . . ?
C4 C3 C2 112.9(6) . . ?
C4 C3 C1 108.8(6) . . ?
C2 C3 C1 113.6(6) . . ?
C4 C3 H3A 107.1 . . ?
C2 C3 H3A 107.1 . . ?
C1 C3 H3A 107.1 . . ?
C5 C4 C10 114.9(6) . . ?
C5 C4 C3 121.5(6) . . ?
C10 C4 C3 123.5(6) . . ?
C5 C4 Ru1 68.7(3) . . ?
C10 C4 Ru1 69.2(3) . . ?
C3 C4 Ru1 135.3(5) . . ?
C6 C5 C4 123.7(6) . . ?
C6 C5 Ru1 73.9(4) . . ?
C4 C5 Ru1 72.8(3) . . ?
C6 C5 H5A 117.7 . . ?
C4 C5 H5A 117.7 . . ?
Ru1 C5 H5A 117.7 . . ?
C5 C6 C7 119.7(6) . . ?
C5 C6 Ru1 69.5(4) . . ?
C7 C6 Ru1 72.2(4) . . ?
C5 C6 H6A 119.5 . . ?
C7 C6 H6A 119.5 . . ?
Ru1 C6 H6A 119.5 . . ?
C6 C7 C9 119.2(7) . . ?
C6 C7 C8 121.3(7) . . ?
C9 C7 C8 119.4(6) . . ?
C6 C7 Ru1 71.4(4) . . ?
C9 C7 Ru1 69.0(4) . . ?
C8 C7 Ru1 130.0(5) . . ?
C7 C8 H8A 109.5 . . ?
C7 C8 H8B 109.5 . . ?
H8A C8 H8B 109.5 . . ?
C7 C8 H8C 109.5 . . ?
H8A C8 H8C 109.5 . . ?
H8B C8 H8C 109.5 . . ?
C10 C9 C7 121.3(6) . . ?
C10 C9 Ru1 71.6(3) . . ?
C7 C9 Ru1 73.2(4) . . ?
C10 C9 H9A 119.0 . . ?
C7 C9 H9A 119.0 . . ?
Ru1 C9 H9A 119.0 . . ?
C9 C10 C4 121.2(6) . . ?
C9 C10 Ru1 71.5(3) . . ?
C4 C10 Ru1 72.4(3) . . ?
C9 C10 H10A 118.9 . . ?
C4 C10 H10A 118.9 . . ?
Ru1 C10 H10A 118.9 . . ?
N1 C11 H11A 109.5 . . ?
N1 C11 H11B 109.5 . . ?
H11A C11 H11B 109.5 . . ?
N1 C11 H11C 109.5 . . ?
H11A C11 H11C 109.5 . . ?
H11B C11 H11C 109.5 . . ?
N1 C12 H12A 109.5 . . ?
N1 C12 H12B 109.5 . . ?
H12A C12 H12B 109.5 . . ?
N1 C12 H12C 109.5 . . ?
H12A C12 H12C 109.5 . . ?
H12B C12 H12C 109.5 . . ?
N3 C13 H13A 109.5 . . ?
N3 C13 H13B 109.5 . . ?
H13A C13 H13B 109.5 . . ?
N3 C13 H13C 109.5 . . ?
H13A C13 H13C 109.5 . . ?
H13B C13 H13C 109.5 . . ?
N3 C14 N2 118.9(6) . . ?
N3 C14 C15 127.2(6) . . ?
N2 C14 C15 113.6(5) . . ?
C16 C15 C20 119.3(6) . . ?
C16 C15 C14 120.8(6) . . ?
C20 C15 C14 119.6(6) . . ?
C15 C16 C17 118.7(7) . . ?
C15 C16 H16A 120.6 . . ?
C17 C16 H16A 120.6 . . ?
C18 C17 C16 121.1(7) . . ?
C18 C17 H17A 119.4 . . ?
C16 C17 H17A 119.4 . . ?
C17 C18 C19 120.0(7) . . ?
C17 C18 H18A 120.0 . . ?
C19 C18 H18A 120.0 . . ?
C18 C19 C20 120.8(8) . . ?
C18 C19 H19A 119.6 . . ?
C20 C19 H19A 119.6 . . ?
C19 C20 C15 120.0(7) . . ?
C19 C20 H20A 120.0 . . ?
C15 C20 H20A 120.0 . . ?
Cl5 C21 Cl3 122.3(8) . . ?
Cl5 C21 Cl4 115.1(8) . . ?
Cl3 C21 Cl4 108.3(5) . . ?

loop_
_geom_bond_atom_site_label_1
_geom_bond_atom_site_label_2
_geom_bond_distance
_geom_bond_site_symmetry_2
_geom_bond_publ_flag
Ru1 N3 2.083(5) . ?
Ru1 C5 2.176(7) . ?
Ru1 N1 2.179(5) . ?
Ru1 C9 2.187(6) . ?
Ru1 C10 2.188(5) . ?
Ru1 C4 2.230(6) . ?
Ru1 C6 2.231(7) . ?
Ru1 C7 2.242(7) . ?
Ru1 Cl1 2.4132(18) . ?
Cl3 C21 1.782(10) . ?
Cl4 C21 1.787(10) . ?
Cl5 C21 1.333(13) . ?
N1 N2 1.446(7) . ?
N1 C11 1.482(8) . ?
N1 C12 1.486(8) . ?
N2 C14 1.337(8) . ?
N2 H2A 0.8800 . ?
N3 C14 1.295(8) . ?
N3 C13 1.475(8) . ?
C1 C3 1.556(10) . ?
C1 H1A 0.9800 . ?
C1 H1B 0.9800 . ?
C1 H1C 0.9800 . ?
C2 C3 1.497(11) . ?
C2 H2B 0.9800 . ?
C2 H2C 0.9800 . ?
C2 H2D 0.9800 . ?
C3 C4 1.488(9) . ?
C3 H3A 1.0000 . ?
C4 C5 1.452(9) . ?
C4 C10 1.454(9) . ?
C5 C6 1.385(10) . ?
C5 H5A 1.0000 . ?
C6 C7 1.400(10) . ?
C6 H6A 1.0000 . ?
C7 C9 1.434(10) . ?
C7 C8 1.548(10) . ?
C8 H8A 0.9800 . ?
C8 H8B 0.9800 . ?
C8 H8C 0.9800 . ?
C9 C10 1.385(9) . ?
C9 H9A 1.0000 . ?
C10 H10A 1.0000 . ?
C11 H11A 0.9800 . ?
C11 H11B 0.9800 . ?
C11 H11C 0.9800 . ?
C12 H12A 0.9800 . ?
C12 H12B 0.9800 . ?
C12 H12C 0.9800 . ?
C13 H13A 0.9800 . ?
C13 H13B 0.9800 . ?
C13 H13C 0.9800 . ?
C14 C15 1.508(9) . ?
C15 C16 1.391(10) . ?
C15 C20 1.404(10) . ?
C16 C17 1.399(10) . ?
C16 H16A 0.9500 . ?
C17 C18 1.364(10) . ?
C17 H17A 0.9500 . ?
C18 C19 1.367(11) . ?
C18 H18A 0.9500 . ?
C19 C20 1.371(10) . ?
C19 H19A 0.9500 . ?
C20 H20A 0.9500 . ?

loop_
_geom_torsion_atom_site_label_1
_geom_torsion_atom_site_label_2
_geom_torsion_atom_site_label_3
_geom_torsion_atom_site_label_4
_geom_torsion
_geom_torsion_site_symmetry_1
_geom_torsion_site_symmetry_2
_geom_torsion_site_symmetry_3
_geom_torsion_site_symmetry_4
_geom_torsion_publ_flag
N3 Ru1 N1 N2 -23.8(4) . . . . ?
C5 Ru1 N1 N2 -168.7(4) . . . . ?
C9 Ru1 N1 N2 -128.1(16) . . . . ?
C10 Ru1 N1 N2 -105.4(5) . . . . ?
C4 Ru1 N1 N2 -130.8(4) . . . . ?
C6 Ru1 N1 N2 157.6(4) . . . . ?
C7 Ru1 N1 N2 136.8(4) . . . . ?
Cl1 Ru1 N1 N2 59.8(3) . . . . ?
N3 Ru1 N1 C11 -141.4(5) . . . . ?
C5 Ru1 N1 C11 73.8(4) . . . . ?
C9 Ru1 N1 C11 114.3(17) . . . . ?
C10 Ru1 N1 C11 137.0(5) . . . . ?
C4 Ru1 N1 C11 111.7(4) . . . . ?
C6 Ru1 N1 C11 40.0(5) . . . . ?
C7 Ru1 N1 C11 19.3(6) . . . . ?
Cl1 Ru1 N1 C11 -57.7(4) . . . . ?
N3 Ru1 N1 C12 92.7(4) . . . . ?
C5 Ru1 N1 C12 -52.1(5) . . . . ?
C9 Ru1 N1 C12 -11.6(19) . . . . ?
C10 Ru1 N1 C12 11.1(6) . . . . ?
C4 Ru1 N1 C12 -14.3(5) . . . . ?
C6 Ru1 N1 C12 -85.9(5) . . . . ?
C7 Ru1 N1 C12 -106.7(5) . . . . ?
Cl1 Ru1 N1 C12 176.4(4) . . . . ?
C11 N1 N2 C14 148.8(5) . . . . ?
C12 N1 N2 C14 -94.9(6) . . . . ?
Ru1 N1 N2 C14 27.5(6) . . . . ?
C5 Ru1 N3 C14 97.7(5) . . . . ?
N1 Ru1 N3 C14 20.0(4) . . . . ?
C9 Ru1 N3 C14 -168.1(4) . . . . ?
C10 Ru1 N3 C14 156.2(5) . . . . ?
C4 Ru1 N3 C14 119.9(5) . . . . ?
C6 Ru1 N3 C14 -172(2) . . . . ?
C7 Ru1 N3 C14 -143.0(4) . . . . ?
Cl1 Ru1 N3 C14 -67.4(4) . . . . ?
C5 Ru1 N3 C13 -91.3(6) . . . . ?
N1 Ru1 N3 C13 -169.1(5) . . . . ?
C9 Ru1 N3 C13 2.8(6) . . . . ?
C10 Ru1 N3 C13 -32.9(5) . . . . ?
C4 Ru1 N3 C13 -69.2(5) . . . . ?
C6 Ru1 N3 C13 -1(2) . . . . ?
C7 Ru1 N3 C13 27.9(7) . . . . ?
Cl1 Ru1 N3 C13 103.5(5) . . . . ?
C2 C3 C4 C5 156.0(6) . . . . ?
C1 C3 C4 C5 -76.9(7) . . . . ?
C2 C3 C4 C10 -28.4(9) . . . . ?
C1 C3 C4 C10 98.6(8) . . . . ?
C2 C3 C4 Ru1 65.2(9) . . . . ?
C1 C3 C4 Ru1 -167.8(6) . . . . ?
N3 Ru1 C4 C5 -159.1(4) . . . . ?
N1 Ru1 C4 C5 -79.7(4) . . . . ?
C9 Ru1 C4 C5 100.7(4) . . . . ?
C10 Ru1 C4 C5 129.1(6) . . . . ?
C6 Ru1 C4 C5 27.5(4) . . . . ?
C7 Ru1 C4 C5 63.4(4) . . . . ?
Cl1 Ru1 C4 C5 51.7(9) . . . . ?
N3 Ru1 C4 C10 71.8(4) . . . . ?
C5 Ru1 C4 C10 -129.1(6) . . . . ?
N1 Ru1 C4 C10 151.2(4) . . . . ?
C9 Ru1 C4 C10 -28.4(4) . . . . ?
C6 Ru1 C4 C10 -101.6(5) . . . . ?
C7 Ru1 C4 C10 -65.7(4) . . . . ?
Cl1 Ru1 C4 C10 -77.4(9) . . . . ?
N3 Ru1 C4 C3 -45.3(8) . . . . ?
C5 Ru1 C4 C3 113.8(8) . . . . ?
N1 Ru1 C4 C3 34.2(8) . . . . ?
C9 Ru1 C4 C3 -145.4(8) . . . . ?
C10 Ru1 C4 C3 -117.1(9) . . . . ?
C6 Ru1 C4 C3 141.4(8) . . . . ?
C7 Ru1 C4 C3 177.3(8) . . . . ?
Cl1 Ru1 C4 C3 165.6(5) . . . . ?
C10 C4 C5 C6 -3.1(8) . . . . ?
C3 C4 C5 C6 172.8(6) . . . . ?
Ru1 C4 C5 C6 -56.2(5) . . . . ?
C10 C4 C5 Ru1 53.1(5) . . . . ?
C3 C4 C5 Ru1 -131.0(6) . . . . ?
N3 Ru1 C5 C6 168.8(4) . . . . ?
N1 Ru1 C5 C6 -119.4(4) . . . . ?
C9 Ru1 C5 C6 65.9(4) . . . . ?
C10 Ru1 C5 C6 102.7(4) . . . . ?
C4 Ru1 C5 C6 133.9(6) . . . . ?
C7 Ru1 C5 C6 28.7(4) . . . . ?
Cl1 Ru1 C5 C6 -31.1(5) . . . . ?
N3 Ru1 C5 C4 34.9(6) . . . . ?
N1 Ru1 C5 C4 106.6(4) . . . . ?
C9 Ru1 C5 C4 -68.1(4) . . . . ?
C10 Ru1 C5 C4 -31.3(4) . . . . ?
C6 Ru1 C5 C4 -133.9(6) . . . . ?
C7 Ru1 C5 C4 -105.2(4) . . . . ?
Cl1 Ru1 C5 C4 -165.1(3) . . . . ?
C4 C5 C6 C7 1.8(8) . . . . ?
Ru1 C5 C6 C7 -53.9(5) . . . . ?
C4 C5 C6 Ru1 55.8(5) . . . . ?
N3 Ru1 C6 C5 -100(2) . . . . ?
N1 Ru1 C6 C5 68.3(4) . . . . ?
C9 Ru1 C6 C5 -103.3(4) . . . . ?
C10 Ru1 C6 C5 -67.0(4) . . . . ?
C4 Ru1 C6 C5 -28.9(4) . . . . ?
C7 Ru1 C6 C5 -132.4(6) . . . . ?
Cl1 Ru1 C6 C5 157.0(4) . . . . ?
N3 Ru1 C6 C7 33(2) . . . . ?
C5 Ru1 C6 C7 132.4(6) . . . . ?
N1 Ru1 C6 C7 -159.3(4) . . . . ?
C9 Ru1 C6 C7 29.1(4) . . . . ?
C10 Ru1 C6 C7 65.4(4) . . . . ?
C4 Ru1 C6 C7 103.6(4) . . . . ?
Cl1 Ru1 C6 C7 -70.6(4) . . . . ?
C5 C6 C7 C9 1.1(9) . . . . ?
Ru1 C6 C7 C9 -51.6(5) . . . . ?
C5 C6 C7 C8 178.8(6) . . . . ?
Ru1 C6 C7 C8 126.0(6) . . . . ?
C5 C6 C7 Ru1 52.7(5) . . . . ?
N3 Ru1 C7 C6 -174.6(4) . . . . ?
C5 Ru1 C7 C6 -28.8(4) . . . . ?
N1 Ru1 C7 C6 33.9(6) . . . . ?
C9 Ru1 C7 C6 -132.9(6) . . . . ?
C10 Ru1 C7 C6 -104.1(4) . . . . ?
C4 Ru1 C7 C6 -66.3(4) . . . . ?
Cl1 Ru1 C7 C6 110.8(4) . . . . ?
N3 Ru1 C7 C9 -41.7(5) . . . . ?
C5 Ru1 C7 C9 104.2(4) . . . . ?
N1 Ru1 C7 C9 166.8(4) . . . . ?
C10 Ru1 C7 C9 28.8(4) . . . . ?
C4 Ru1 C7 C9 66.6(4) . . . . ?
C6 Ru1 C7 C9 132.9(6) . . . . ?
Cl1 Ru1 C7 C9 -116.2(4) . . . . ?
N3 Ru1 C7 C8 69.7(8) . . . . ?
C5 Ru1 C7 C8 -144.4(8) . . . . ?
N1 Ru1 C7 C8 -81.8(8) . . . . ?
C9 Ru1 C7 C8 111.4(8) . . . . ?
C10 Ru1 C7 C8 140.2(7) . . . . ?
C4 Ru1 C7 C8 178.0(7) . . . . ?
C6 Ru1 C7 C8 -115.7(8) . . . . ?
Cl1 Ru1 C7 C8 -4.8(7) . . . . ?
C6 C7 C9 C10 -2.6(10) . . . . ?
C8 C7 C9 C10 179.7(6) . . . . ?
Ru1 C7 C9 C10 -55.3(6) . . . . ?
C6 C7 C9 Ru1 52.7(6) . . . . ?
C8 C7 C9 Ru1 -125.0(6) . . . . ?
N3 Ru1 C9 C10 -75.5(5) . . . . ?
C5 Ru1 C9 C10 67.9(5) . . . . ?
N1 Ru1 C9 C10 26.6(19) . . . . ?
C4 Ru1 C9 C10 29.4(4) . . . . ?
C6 Ru1 C9 C10 104.1(5) . . . . ?
C7 Ru1 C9 C10 132.2(6) . . . . ?
Cl1 Ru1 C9 C10 -161.5(4) . . . . ?
N3 Ru1 C9 C7 152.3(4) . . . . ?
C5 Ru1 C9 C7 -64.3(4) . . . . ?
N1 Ru1 C9 C7 -105.6(17) . . . . ?
C10 Ru1 C9 C7 -132.2(6) . . . . ?
C4 Ru1 C9 C7 -102.8(4) . . . . ?
C6 Ru1 C9 C7 -28.2(4) . . . . ?
Cl1 Ru1 C9 C7 66.3(4) . . . . ?
C7 C9 C10 C4 1.2(9) . . . . ?
Ru1 C9 C10 C4 -54.8(5) . . . . ?
C7 C9 C10 Ru1 56.0(6) . . . . ?
C5 C4 C10 C9 1.6(8) . . . . ?
C3 C4 C10 C9 -174.3(7) . . . . ?
Ru1 C4 C10 C9 54.4(5) . . . . ?
C5 C4 C10 Ru1 -52.9(5) . . . . ?
C3 C4 C10 Ru1 131.3(6) . . . . ?
N3 Ru1 C10 C9 111.1(4) . . . . ?
C5 Ru1 C10 C9 -101.5(5) . . . . ?
N1 Ru1 C10 C9 -174.8(4) . . . . ?
C4 Ru1 C10 C9 -132.8(6) . . . . ?
C6 Ru1 C10 C9 -65.3(5) . . . . ?
C7 Ru1 C10 C9 -29.4(4) . . . . ?
Cl1 Ru1 C10 C9 26.8(6) . . . . ?
N3 Ru1 C10 C4 -116.1(4) . . . . ?
C5 Ru1 C10 C4 31.3(4) . . . . ?
N1 Ru1 C10 C4 -42.1(6) . . . . ?
C9 Ru1 C10 C4 132.8(6) . . . . ?
C6 Ru1 C10 C4 67.5(4) . . . . ?
C7 Ru1 C10 C4 103.4(5) . . . . ?
Cl1 Ru1 C10 C4 159.6(3) . . . . ?
C13 N3 C14 N2 178.1(6) . . . . ?
Ru1 N3 C14 N2 -10.8(7) . . . . ?
C13 N3 C14 C15 -8.4(10) . . . . ?
Ru1 N3 C14 C15 162.7(5) . . . . ?
N1 N2 C14 N3 -12.8(8) . . . . ?
N1 N2 C14 C15 172.8(5) . . . . ?
N3 C14 C15 C16 127.8(7) . . . . ?
N2 C14 C15 C16 -58.4(8) . . . . ?
N3 C14 C15 C20 -58.3(9) . . . . ?
N2 C14 C15 C20 115.5(6) . . . . ?
C20 C15 C16 C17 0.7(9) . . . . ?
C14 C15 C16 C17 174.6(6) . . . . ?
C15 C16 C17 C18 -2.0(11) . . . . ?
C16 C17 C18 C19 2.3(12) . . . . ?
C17 C18 C19 C20 -1.2(11) . . . . ?
C18 C19 C20 C15 -0.1(10) . . . . ?
C16 C15 C20 C19 0.3(9) . . . . ?
C14 C15 C20 C19 -173.6(6) . . . . ?
